data_4027198
loop_
_publ_author_name
'Masatoshi, Tanimura'
'Nobuko Watanabe'
'Hisako K. Ijuin'
'Masakatsu Matsumoto'

_publ_contact_author_email matsumo-chem@kanagawa-u.ac.jp
_publ_contact_author_fax 81(463)589684
_publ_contact_author_name 'Professor Masakatsu Matsumoto'
_publ_contact_author_phone 81(463)594111
_publ_section_title
;
 Base-Induced Chemiluminescent Decomposition of Bicyclic Dioxetanes
 Bearing a (Benzothiazol-2-yl)-3-hydroxyphenyl Group: A Radiationless
 Pathway Leading to Marked Decline of Chemiluminescence Efficiency
;
_journal_name_full 'Journal of Organic Chemistry'
_journal_page_first 4725
_journal_page_last 4731
_journal_paper_doi 10.1021/jo300417e
_journal_volume 77
_journal_year 2012
_chemical_formula_moiety 'C23 H25 N O4 S CHCl3'
_chemical_formula_sum 'C24 H25 Cl3 N O4 S'
_chemical_formula_weight 529.88
_space_group_IT_number 14
_symmetry_cell_setting monoclinic
_symmetry_Int_Tables_number 14
_symmetry_space_group_name_Hall '-P 2yn'
_symmetry_space_group_name_H-M 'P 1 21/n 1'
_audit_creation_date 2010-11-17
_audit_creation_method 'by CrystalStructure 3.8'
_cell_angle_alpha 90.0000
_cell_angle_beta 100.06(2)
_cell_angle_gamma 90.0000
_cell_formula_units_Z 4
_cell_length_a 11.064(7)
_cell_length_b 15.260(10)
_cell_length_c 14.585(10)
_cell_measurement_reflns_used 7643
_cell_measurement_temperature 150.0
_cell_measurement_theta_max 27.5
_cell_measurement_theta_min 3.0
_cell_volume 2425(3)
_computing_cell_refinement DTREK
_computing_data_collection DTREK
_computing_data_reduction CrystalStructure
_computing_publication_material 'CrystalStructure 3.8'
_computing_structure_refinement CRYSTALS
_computing_structure_solution SIR92
_diffrn_ambient_temperature 150.0
_diffrn_detector_area_resol_mean 7.31
_diffrn_measured_fraction_theta_full 0.982
_diffrn_measured_fraction_theta_max 0.982
_diffrn_measurement_device_type 'Rigaku Mercury'
_diffrn_measurement_method \w
_diffrn_radiation_type 'Mo K\a'
_diffrn_radiation_wavelength 0.71075
_diffrn_reflns_av_R_equivalents 0.069
_diffrn_reflns_limit_h_max 14
_diffrn_reflns_limit_h_min -12
_diffrn_reflns_limit_k_max 19
_diffrn_reflns_limit_k_min -20
_diffrn_reflns_limit_l_max 19
_diffrn_reflns_limit_l_min -18
_diffrn_reflns_number 25782
_diffrn_reflns_theta_full 27.86
_diffrn_reflns_theta_max 27.86
_exptl_absorpt_coefficient_mu 0.495
_exptl_absorpt_correction_T_max 0.866
_exptl_absorpt_correction_T_min 0.671
_exptl_absorpt_correction_type multi-scan
_exptl_absorpt_process_details 'Jacobson, R. (1998) Private communication'
_exptl_crystal_colour yellow
_exptl_crystal_density_diffrn 1.452
_exptl_crystal_description block
_exptl_crystal_F_000 1100.00
_exptl_crystal_size_max 0.49
_exptl_crystal_size_mid 0.32
_exptl_crystal_size_min 0.29
_refine_diff_density_max 1.21
_refine_diff_density_min -1.91
_refine_ls_extinction_method none
_refine_ls_goodness_of_fit_ref 1.051
_refine_ls_hydrogen_treatment refall
_refine_ls_number_parameters 323
_refine_ls_number_reflns 5672
_refine_ls_R_factor_gt 0.1498
_refine_ls_shift/su_max 0.0000
_refine_ls_structure_factor_coef Fsqd
_refine_ls_weighting_details 'w = 1/[0.0270Fo^2^ + 1.0000\s(Fo^2^)]/(4Fo^2^)'
_refine_ls_weighting_scheme calc
_refine_ls_wR_factor_ref 0.3072
_reflns_number_gt 1703
_reflns_number_total 5672
_reflns_threshold_expression F^2^>2.0\s(F^2^)
_cod_data_source_file jo300417e_si_005.cif
_cod_data_source_block '__10-trans'
_cod_original_cell_volume 2424(3)
_cod_original_formula_sum 'C24 H25 Cl3 N O4 S '
_cod_database_code 4027198

loop_
_symmetry_equiv_pos_site_id
_symmetry_equiv_pos_as_xyz
1 +X,+Y,+Z
2 1/2-X,1/2+Y,1/2-Z
3 -X,-Y,-Z
4 1/2+X,1/2-Y,1/2+Z

loop_
_atom_site_label
_atom_site_type_symbol
_atom_site_fract_x
_atom_site_fract_y
_atom_site_fract_z
_atom_site_U_iso_or_equiv
_atom_site_adp_type
_atom_site_occupancy
_atom_site_symmetry_multiplicity
_atom_site_calc_flag
_atom_site_refinement_flags
Cl(2) Cl 0.5451(2) 0.5117(2) 0.6554(2) 0.1254(13) Uani 1.00 1 d .
Cl(3) Cl 0.5547(2) 0.4195(2) 0.8224(2) 0.1381(15) Uani 1.00 1 d .
Cl(4) Cl 0.4011(3) 0.3612(2) 0.6591(3) 0.192(2) Uani 1.00 1 d .
S(1) S 0.6067(2) -0.06482(19) 0.5945(2) 0.0862(9) Uani 1.00 1 d .
O(1) O 0.5951(7) -0.0255(6) 0.7669(5) 0.119(3) Uani 1.00 1 d .
O(5) O 0.6317(4) 0.2317(3) 0.5495(3) 0.0660(18) Uani 1.00 1 d .
O(6) O 0.7917(4) 0.1370(3) 0.5442(3) 0.0627(18) Uani 1.00 1 d .
O(7) O 0.7908(4) 0.3514(3) 0.6425(3) 0.0647(18) Uani 1.00 1 d .
N(1) N 0.7188(6) 0.0624(4) 0.5396(5) 0.065(2) Uani 1.00 1 d .
C(1) C 0.7755(6) 0.3176(5) 0.4806(5) 0.057(2) Uani 1.00 1 d .
C(10) C 0.9737(6) 0.2743(6) 0.6094(5) 0.059(2) Uani 1.00 1 d .
C(11) C 0.8317(6) 0.2876(5) 0.5835(5) 0.059(2) Uani 1.00 1 d .
C(12) C 0.7262(7) 0.1745(6) 0.6913(5) 0.060(2) Uani 1.00 1 d .
C(14) C 0.7461(7) 0.2079(5) 0.5970(5) 0.057(2) Uani 1.00 1 d .
C(15) C 0.6430(7) -0.0698(6) 0.4814(6) 0.072(3) Uani 1.00 1 d .
C(16) C 0.6835(8) 0.0892(6) 0.6941(6) 0.070(3) Uani 1.00 1 d .
C(17) C 0.6745(7) 0.0372(6) 0.6156(7) 0.068(2) Uani 1.00 1 d .
C(18) C 0.7794(8) 0.4153(6) 0.4655(6) 0.083(3) Uani 1.00 1 d .
C(19) C 0.7058(7) 0.0071(6) 0.4641(6) 0.069(3) Uani 1.00 1 d .
C(20) C 0.7437(8) 0.0208(6) 0.3804(6) 0.083(3) Uani 1.00 1 d .
C(21) C 1.0384(7) 0.3585(6) 0.5863(6) 0.080(3) Uani 1.00 1 d .
C(22) C 0.8280(7) 0.2740(6) 0.4023(5) 0.074(3) Uani 1.00 1 d .
C(23) C 0.6189(7) -0.1303(6) 0.4140(8) 0.086(3) Uani 1.00 1 d .
C(24) C 1.0280(7) 0.1973(6) 0.5623(6) 0.084(3) Uani 1.00 1 d .
C(25) C 0.7362(8) 0.2258(7) 0.7718(5) 0.081(3) Uani 1.00 1 d .
C(26) C 1.0088(7) 0.2576(7) 0.7166(5) 0.094(3) Uani 1.00 1 d .
C(27) C 0.6402(7) 0.2889(7) 0.4739(6) 0.086(3) Uani 1.00 1 d .
C(28) C 0.6410(10) 0.0515(9) 0.7734(8) 0.092(4) Uani 1.00 1 d .
C(29) C 0.6506(10) -0.1158(8) 0.3283(7) 0.094(4) Uani 1.00 1 d .
C(30) C 0.7123(11) -0.0424(7) 0.3134(7) 0.097(4) Uani 1.00 1 d .
C(31) C 0.7040(10) 0.1855(9) 0.8512(7) 0.105(4) Uani 1.00 1 d .
C(32) C 0.5357(8) 0.4093(7) 0.6969(7) 0.092(3) Uani 1.00 1 d .
C(34) C 0.6541(12) 0.1051(9) 0.8496(8) 0.113(5) Uani 1.00 1 d .
H(1) H 0.6125 0.2598 0.4165 0.104 Uiso 1.00 1 c R
H(2) H 0.5909 0.3393 0.4779 0.103 Uiso 1.00 1 c R
H(3) H 0.7048 0.4407 0.4763 0.101 Uiso 1.00 1 c R
H(4) H 0.7894 0.4267 0.4032 0.101 Uiso 1.00 1 c R
H(5) H 0.8462 0.4401 0.5072 0.101 Uiso 1.00 1 c R
H(6) H 1.0536 0.3553 0.5243 0.095 Uiso 1.00 1 c R
H(7) H 1.1141 0.3647 0.6281 0.095 Uiso 1.00 1 c R
H(8) H 0.9875 0.4075 0.5923 0.095 Uiso 1.00 1 c R
H(9) H 0.8983 0.3060 0.3927 0.088 Uiso 1.00 1 c R
H(10) H 0.7679 0.2755 0.3472 0.088 Uiso 1.00 1 c R
H(11) H 0.8505 0.2150 0.4173 0.088 Uiso 1.00 1 c R
H(12) H 1.0280 0.1462 0.5995 0.100 Uiso 1.00 1 c R
H(13) H 1.1097 0.2105 0.5551 0.100 Uiso 1.00 1 c R
H(14) H 0.9791 0.1875 0.5029 0.100 Uiso 1.00 1 c R
H(15) H 1.0233 0.3120 0.7483 0.109 Uiso 1.00 1 c R
H(16) H 1.0804 0.2222 0.7299 0.109 Uiso 1.00 1 c R
H(17) H 0.9423 0.2284 0.7369 0.109 Uiso 1.00 1 c R
H(18) H 0.7880 0.0718 0.3689 0.098 Uiso 1.00 1 c R
H(19) H 0.5757 -0.1818 0.4253 0.097 Uiso 1.00 1 c R
H(20) H 0.7664 0.2842 0.7745 0.098 Uiso 1.00 1 c R
H(21) H 0.6319 -0.1588 0.2809 0.110 Uiso 1.00 1 c R
H(22) H 0.7345 -0.0348 0.2538 0.113 Uiso 1.00 1 c R
H(23) H 0.7127 0.2169 0.9083 0.129 Uiso 1.00 1 c R
H(24) H 0.6326 0.0831 0.9056 0.142 Uiso 1.00 1 c R
H(25) H 0.5989 0.3738 0.6801 0.111 Uiso 1.00 1 c R

loop_
_atom_site_aniso_label
_atom_site_aniso_U_11
_atom_site_aniso_U_22
_atom_site_aniso_U_33
_atom_site_aniso_U_12
_atom_site_aniso_U_13
_atom_site_aniso_U_23
Cl(2) 0.091(2) 0.102(2) 0.173(3) -0.0059(18) -0.008(2) 0.028(2)
Cl(3) 0.099(2) 0.181(3) 0.140(3) 0.008(2) 0.038(2) 0.010(2)
Cl(4) 0.090(2) 0.107(2) 0.379(6) -0.020(2) 0.044(3) -0.083(3)
S(1) 0.0678(15) 0.0806(19) 0.113(2) 0.0056(13) 0.0241(15) 0.0231(16)
O(1) 0.139(7) 0.120(7) 0.116(6) 0.048(5) 0.069(5) 0.058(5)
O(5) 0.045(3) 0.089(4) 0.061(3) 0.001(2) 0.002(2) 0.024(3)
O(6) 0.064(3) 0.064(3) 0.065(3) -0.005(2) 0.025(2) -0.008(3)
O(7) 0.067(3) 0.066(4) 0.062(3) 0.012(2) 0.014(2) -0.011(3)
N(1) 0.056(4) 0.065(5) 0.076(5) 0.001(3) 0.021(3) 0.006(4)
C(1) 0.046(4) 0.076(6) 0.044(4) 0.002(4) -0.003(3) 0.011(4)
C(10) 0.045(4) 0.081(6) 0.049(4) -0.001(4) -0.002(3) -0.006(4)
C(11) 0.051(4) 0.075(6) 0.047(4) 0.001(4) -0.003(3) 0.004(4)
C(12) 0.064(5) 0.074(6) 0.043(4) 0.009(4) 0.015(3) 0.005(4)
C(14) 0.057(4) 0.068(5) 0.044(4) 0.004(4) 0.005(3) -0.000(4)
C(15) 0.050(5) 0.077(7) 0.092(7) 0.012(4) 0.018(4) 0.009(6)
C(16) 0.076(6) 0.075(6) 0.062(6) 0.019(5) 0.021(5) 0.025(5)
C(17) 0.049(4) 0.066(6) 0.086(6) 0.004(4) 0.003(4) 0.022(5)
C(18) 0.070(6) 0.103(8) 0.078(6) -0.003(5) 0.020(5) 0.022(6)
C(19) 0.062(5) 0.072(6) 0.072(6) -0.001(4) 0.005(4) -0.007(5)
C(20) 0.100(7) 0.091(8) 0.055(5) -0.011(6) 0.005(5) -0.013(5)
C(21) 0.051(5) 0.098(7) 0.089(7) -0.008(5) 0.007(4) -0.016(5)
C(22) 0.077(5) 0.097(7) 0.045(4) -0.014(5) 0.004(4) 0.004(5)
C(23) 0.059(5) 0.054(6) 0.130(9) -0.000(4) -0.023(6) -0.020(6)
C(24) 0.046(4) 0.108(8) 0.096(7) 0.006(5) 0.005(4) -0.007(6)
C(25) 0.096(6) 0.103(8) 0.045(5) 0.026(6) 0.017(5) 0.008(5)
C(26) 0.052(5) 0.166(11) 0.053(5) 0.000(6) -0.019(4) 0.001(6)
C(27) 0.073(6) 0.109(8) 0.077(6) 0.004(5) 0.014(5) 0.030(6)
C(28) 0.084(7) 0.121(10) 0.078(7) 0.042(7) 0.031(6) 0.050(8)
C(29) 0.094(8) 0.108(10) 0.072(7) 0.019(7) -0.007(6) -0.017(7)
C(30) 0.132(10) 0.082(8) 0.069(7) 0.012(7) -0.005(6) -0.019(6)
C(31) 0.109(8) 0.130(11) 0.084(8) 0.035(8) 0.037(6) 0.013(8)
C(32) 0.067(6) 0.095(8) 0.114(8) 0.004(5) 0.017(5) 0.035(6)
C(34) 0.162(11) 0.119(10) 0.074(8) 0.076(9) 0.061(8) 0.050(8)

loop_
_atom_type_symbol
_atom_type_description
_atom_type_scat_dispersion_real
_atom_type_scat_dispersion_imag
_atom_type_scat_source
C C 0.003 0.002
;
International Tables for Crystallography
(1992, Vol. C, Tables 4.2.6.8 and 6.1.1.4)
;
H H 0.000 0.000
;
International Tables for Crystallography
(1992, Vol. C, Table 6.1.1.4)
;
N N 0.006 0.003
;
International Tables for Crystallography
(1992, Vol. C, Tables 4.2.6.8 and 6.1.1.4)
;
O O 0.011 0.006
;
International Tables for Crystallography
(1992, Vol. C, Tables 4.2.6.8 and 6.1.1.4)
;
S S 0.125 0.123
;
International Tables for Crystallography
(1992, Vol. C, Tables 4.2.6.8 and 6.1.1.4)
;
Cl Cl 0.148 0.159
;
International Tables for Crystallography
(1992, Vol. C, Tables 4.2.6.8 and 6.1.1.4)
;

loop_
_geom_angle_atom_site_label_1
_geom_angle_atom_site_label_2
_geom_angle_atom_site_label_3
_geom_angle
_geom_angle_publ_flag
C(15) S(1) C(17) 92.5(4) yes
C(14) O(5) C(27) 111.8(6) yes
N(1) O(6) C(14) 112.2(5) yes
O(6) N(1) C(17) 119.2(6) yes
O(6) N(1) C(19) 121.3(7) yes
C(17) N(1) C(19) 118.9(7) yes
C(11) C(1) C(18) 114.0(6) yes
C(11) C(1) C(22) 116.5(6) yes
C(11) C(1) C(27) 101.2(6) yes
C(18) C(1) C(22) 107.3(7) yes
C(18) C(1) C(27) 108.8(7) yes
C(22) C(1) C(27) 108.7(6) yes
C(11) C(10) C(21) 109.0(6) yes
C(11) C(10) C(24) 116.5(6) yes
C(11) C(10) C(26) 109.0(6) yes
C(21) C(10) C(24) 108.0(7) yes
C(21) C(10) C(26) 108.1(6) yes
C(24) C(10) C(26) 105.9(7) yes
O(7) C(11) C(1) 105.1(6) yes
O(7) C(11) C(10) 110.8(5) yes
O(7) C(11) C(14) 101.0(6) yes
C(1) C(11) C(10) 118.4(6) yes
C(1) C(11) C(14) 101.3(5) yes
C(10) C(11) C(14) 118.1(6) yes
C(14) C(12) C(16) 116.4(7) yes
C(14) C(12) C(25) 124.7(8) yes
C(16) C(12) C(25) 118.6(8) yes
O(5) C(14) O(6) 107.5(5) yes
O(5) C(14) C(11) 104.7(6) yes
O(5) C(14) C(12) 106.1(6) yes
O(6) C(14) C(11) 103.5(6) yes
O(6) C(14) C(12) 110.2(6) yes
C(11) C(14) C(12) 123.9(6) yes
S(1) C(15) C(19) 109.3(7) yes
S(1) C(15) C(23) 131.8(8) yes
C(19) C(15) C(23) 118.9(9) yes
C(12) C(16) C(17) 119.3(8) yes
C(12) C(16) C(28) 123.9(9) yes
C(17) C(16) C(28) 116.7(9) yes
S(1) C(17) N(1) 108.6(6) yes
S(1) C(17) C(16) 129.0(8) yes
N(1) C(17) C(16) 122.4(8) yes
N(1) C(19) C(15) 110.7(8) yes
N(1) C(19) C(20) 127.8(8) yes
C(15) C(19) C(20) 121.5(9) yes
C(19) C(20) C(30) 116.5(9) yes
C(15) C(23) C(29) 120.5(9) yes
C(12) C(25) C(31) 116.8(10) yes
O(5) C(27) C(1) 108.6(6) yes
O(1) C(28) C(16) 119.2(10) yes
O(1) C(28) C(34) 126.6(12) yes
C(16) C(28) C(34) 114.2(11) yes
C(23) C(29) C(30) 119.8(10) yes
C(20) C(30) C(29) 122.7(10) yes
C(25) C(31) C(34) 123.0(11) yes
Cl(2) C(32) Cl(3) 106.2(5) yes
Cl(2) C(32) Cl(4) 113.4(5) yes
Cl(3) C(32) Cl(4) 108.1(6) yes
C(28) C(34) C(31) 123.0(12) yes
C(1) C(18) H(3) 109.3 no
C(1) C(18) H(4) 109.3 no
C(1) C(18) H(5) 109.8 no
H(3) C(18) H(4) 109.5 no
H(3) C(18) H(5) 109.5 no
H(4) C(18) H(5) 109.5 no
C(19) C(20) H(18) 121.9 no
C(30) C(20) H(18) 121.5 no
C(10) C(21) H(6) 109.4 no
C(10) C(21) H(7) 109.6 no
C(10) C(21) H(8) 109.4 no
H(6) C(21) H(7) 109.5 no
H(6) C(21) H(8) 109.5 no
H(7) C(21) H(8) 109.5 no
C(1) C(22) H(9) 108.4 no
C(1) C(22) H(10) 108.8 no
C(1) C(22) H(11) 111.2 no
H(9) C(22) H(10) 109.5 no
H(9) C(22) H(11) 109.5 no
H(10) C(22) H(11) 109.5 no
C(15) C(23) H(19) 119.0 no
C(29) C(23) H(19) 120.5 no
C(10) C(24) H(12) 109.6 no
C(10) C(24) H(13) 110.0 no
C(10) C(24) H(14) 108.9 no
H(12) C(24) H(13) 109.5 no
H(12) C(24) H(14) 109.5 no
H(13) C(24) H(14) 109.5 no
C(12) C(25) H(20) 122.4 no
C(31) C(25) H(20) 120.7 no
C(10) C(26) H(15) 109.6 no
C(10) C(26) H(16) 110.4 no
C(10) C(26) H(17) 108.5 no
H(15) C(26) H(16) 109.5 no
H(15) C(26) H(17) 109.5 no
H(16) C(26) H(17) 109.5 no
O(5) C(27) H(1) 109.9 no
O(5) C(27) H(2) 109.4 no
C(1) C(27) H(1) 110.4 no
C(1) C(27) H(2) 109.1 no
H(1) C(27) H(2) 109.5 no
C(23) C(29) H(21) 119.6 no
C(30) C(29) H(21) 120.5 no
C(20) C(30) H(22) 119.5 no
C(29) C(30) H(22) 117.9 no
C(25) C(31) H(23) 119.9 no
C(34) C(31) H(23) 117.0 no
Cl(2) C(32) H(25) 110.1 no
Cl(3) C(32) H(25) 110.3 no
Cl(4) C(32) H(25) 108.6 no
C(28) C(34) H(24) 118.7 no
C(31) C(34) H(24) 118.1 no

loop_
_geom_bond_atom_site_label_1
_geom_bond_atom_site_label_2
_geom_bond_distance
_geom_bond_publ_flag
Cl(2) C(32) 1.685(11) yes
Cl(3) C(32) 1.813(11) yes
Cl(4) C(32) 1.665(9) yes
S(1) C(15) 1.765(10) yes
S(1) C(17) 1.733(9) yes
O(1) C(28) 1.277(16) yes
O(5) C(14) 1.380(8) yes
O(5) C(27) 1.423(11) yes
O(6) N(1) 1.391(9) yes
O(6) C(14) 1.468(10) yes
O(7) C(11) 1.425(10) yes
N(1) C(17) 1.344(12) yes
N(1) C(19) 1.375(12) yes
C(1) C(11) 1.588(10) yes
C(1) C(18) 1.510(13) yes
C(1) C(22) 1.521(11) yes
C(1) C(27) 1.546(11) yes
C(10) C(11) 1.563(10) yes
C(10) C(21) 1.536(12) yes
C(10) C(24) 1.535(13) yes
C(10) C(26) 1.566(10) yes
C(11) C(14) 1.574(12) yes
C(12) C(14) 1.519(11) yes
C(12) C(16) 1.388(13) yes
C(12) C(25) 1.399(12) yes
C(15) C(19) 1.408(14) yes
C(15) C(23) 1.341(14) yes
C(16) C(17) 1.382(13) yes
C(16) C(28) 1.442(16) yes
C(19) C(20) 1.374(13) yes
C(20) C(30) 1.374(14) yes
C(23) C(29) 1.373(17) yes
C(25) C(31) 1.411(15) yes
C(28) C(34) 1.367(18) yes
C(29) C(30) 1.349(17) yes
C(31) C(34) 1.344(19) yes
C(18) H(3) 0.950 no
C(18) H(4) 0.950 no
C(18) H(5) 0.950 no
C(20) H(18) 0.950 no
C(21) H(6) 0.950 no
C(21) H(7) 0.950 no
C(21) H(8) 0.950 no
C(22) H(9) 0.950 no
C(22) H(10) 0.950 no
C(22) H(11) 0.950 no
C(23) H(19) 0.950 no
C(24) H(12) 0.950 no
C(24) H(13) 0.950 no
C(24) H(14) 0.950 no
C(25) H(20) 0.950 no
C(26) H(15) 0.950 no
C(26) H(16) 0.950 no
C(26) H(17) 0.950 no
C(27) H(1) 0.950 no
C(27) H(2) 0.950 no
C(29) H(21) 0.950 no
C(30) H(22) 0.950 no
C(31) H(23) 0.950 no
C(32) H(25) 0.950 no
C(34) H(24) 0.950 no

loop_
_geom_torsion_atom_site_label_1
_geom_torsion_atom_site_label_2
_geom_torsion_atom_site_label_3
_geom_torsion_atom_site_label_4
_geom_torsion
C(15) S(1) C(17) N(1) 0.5(6)
C(15) S(1) C(17) C(16) 179.2(8)
C(17) S(1) C(15) C(19) -0.1(5)
C(17) S(1) C(15) C(23) -178.3(9)
C(14) O(5) C(27) C(1) -9.5(9)
C(27) O(5) C(14) O(6) -80.8(8)
C(27) O(5) C(14) C(11) 28.8(8)
C(27) O(5) C(14) C(12) 161.3(7)
N(1) O(6) C(14) O(5) -63.4(7)
N(1) O(6) C(14) C(11) -173.8(5)
N(1) O(6) C(14) C(12) 51.8(7)
C(14) O(6) N(1) C(17) -40.4(8)
C(14) O(6) N(1) C(19) 149.1(6)
O(6) N(1) C(17) S(1) -171.6(5)
O(6) N(1) C(17) C(16) 9.6(11)
O(6) N(1) C(19) C(15) 171.3(6)
O(6) N(1) C(19) C(20) -9.9(12)
C(17) N(1) C(19) C(15) 0.8(10)
C(17) N(1) C(19) C(20) 179.6(8)
C(19) N(1) C(17) S(1) -0.9(9)
C(19) N(1) C(17) C(16) -179.7(7)
C(18) C(1) C(11) O(7) 40.3(8)
C(18) C(1) C(11) C(10) -84.0(9)
C(18) C(1) C(11) C(14) 145.1(7)
C(22) C(1) C(11) O(7) 166.1(6)
C(22) C(1) C(11) C(10) 41.8(10)
C(22) C(1) C(11) C(14) -89.1(7)
C(11) C(1) C(27) O(5) -13.8(9)
C(27) C(1) C(11) O(7) -76.2(7)
C(27) C(1) C(11) C(10) 159.4(7)
C(27) C(1) C(11) C(14) 28.5(8)
C(18) C(1) C(27) O(5) -134.1(7)
C(22) C(1) C(27) O(5) 109.3(7)
C(21) C(10) C(11) O(7) -67.0(8)
C(21) C(10) C(11) C(1) 54.5(9)
C(21) C(10) C(11) C(14) 177.3(6)
C(24) C(10) C(11) O(7) 170.6(6)
C(24) C(10) C(11) C(1) -68.0(10)
C(24) C(10) C(11) C(14) 54.8(9)
C(26) C(10) C(11) O(7) 50.9(9)
C(26) C(10) C(11) C(1) 172.4(7)
C(26) C(10) C(11) C(14) -64.9(9)
O(7) C(11) C(14) O(5) 72.5(6)
O(7) C(11) C(14) O(6) -175.0(4)
O(7) C(11) C(14) C(12) -48.9(9)
C(1) C(11) C(14) O(5) -35.5(7)
C(1) C(11) C(14) O(6) 76.9(6)
C(1) C(11) C(14) C(12) -156.9(7)
C(10) C(11) C(14) O(5) -166.6(6)
C(10) C(11) C(14) O(6) -54.1(7)
C(10) C(11) C(14) C(12) 72.0(10)
C(14) C(12) C(16) C(17) 7.0(11)
C(14) C(12) C(16) C(28) -169.7(8)
C(16) C(12) C(14) O(5) 80.0(9)
C(16) C(12) C(14) O(6) -36.0(9)
C(16) C(12) C(14) C(11) -159.2(7)
C(14) C(12) C(25) C(31) 174.6(8)
C(25) C(12) C(14) O(5) -93.4(9)
C(25) C(12) C(14) O(6) 150.6(7)
C(25) C(12) C(14) C(11) 27.4(12)
C(16) C(12) C(25) C(31) 1.4(12)
C(25) C(12) C(16) C(17) -179.2(7)
C(25) C(12) C(16) C(28) 4.1(13)
S(1) C(15) C(19) N(1) -0.4(8)
S(1) C(15) C(19) C(20) -179.2(7)
S(1) C(15) C(23) C(29) 175.5(7)
C(19) C(15) C(23) C(29) -2.6(13)
C(23) C(15) C(19) N(1) 178.1(7)
C(23) C(15) C(19) C(20) -0.8(13)
C(12) C(16) C(17) S(1) -170.7(6)
C(12) C(16) C(17) N(1) 7.9(12)
C(12) C(16) C(28) O(1) 175.0(9)
C(12) C(16) C(28) C(34) -4.3(14)
C(17) C(16) C(28) O(1) -1.8(14)
C(17) C(16) C(28) C(34) 178.9(9)
C(28) C(16) C(17) S(1) 6.3(12)
C(28) C(16) C(17) N(1) -175.2(8)
N(1) C(19) C(20) C(30) -175.7(9)
C(15) C(19) C(20) C(30) 2.9(13)
C(19) C(20) C(30) C(29) -1.9(15)
C(15) C(23) C(29) C(30) 3.6(15)
C(12) C(25) C(31) C(34) -6.7(16)
O(1) C(28) C(34) C(31) 179.7(8)
C(16) C(28) C(34) C(31) -1.1(16)
C(23) C(29) C(30) C(20) -1.3(17)
C(25) C(31) C(34) C(28) 7(2)
